data_4037115
loop_
_publ_author_name
'Lu, Shuai'
'Zhu, Xinju'
'Li, Ke'
'Guo, Yu-Jing'
'Wang, Meng-Dan'
'Zhao, Xue-Mei'
'Hao, Xin-Qi'
'Song, Mao-Ping'

_publ_section_title
;
 Reactivity of p-Toluenesulfonylmethyl Isocyanide: Iron-Involved C-H
 Tosylmethylation of Imidazopyridines in Nontoxic Media.
;
_journal_issue 18
_journal_name_full 'The Journal of organic chemistry'
_journal_page_first 8370
_journal_page_last 8377
_journal_paper_doi 10.1021/acs.joc.6b01552
_journal_volume 81
_journal_year 2016
_chemical_formula_moiety 'C16 H15 N O2 S'
_chemical_formula_sum 'C16 H15 N O2 S'
_chemical_formula_weight 285.35
_space_group_crystal_system triclinic
_space_group_IT_number 2
_space_group_name_Hall '-P 1'
_space_group_name_H-M_alt 'P -1'
_atom_sites_solution_hydrogens mixed
_atom_sites_solution_primary direct
_audit_creation_date 2016-06-13
_audit_creation_method
;
Olex2 1.2
(compiled 2016.02.19 svn.r3266 for OlexSys, GUI svn.r5155)
;
_cell_angle_alpha 78.356(4)
_cell_angle_beta 88.040(5)
_cell_angle_gamma 83.470(4)
_cell_formula_units_Z 8
_cell_length_a 11.0146(6)
_cell_length_b 14.8262(6)
_cell_length_c 18.3192(10)
_cell_measurement_reflns_used 6650
_cell_measurement_temperature 293(2)
_cell_measurement_theta_max 70.6810
_cell_measurement_theta_min 4.2950
_cell_volume 2910.8(3)
_computing_cell_refinement
;
CrysAlisPro, Agilent Technologies,
Version 1.171.37.35 (release 13-08-2014 CrysAlis171 .NET)
(compiled Aug 13 2014,18:06:01)
;
_computing_data_collection
;
CrysAlisPro, Agilent Technologies,
Version 1.171.37.35 (release 13-08-2014 CrysAlis171 .NET)
(compiled Aug 13 2014,18:06:01)
;
_computing_data_reduction
;
CrysAlisPro, Agilent Technologies,
Version 1.171.37.35 (release 13-08-2014 CrysAlis171 .NET)
(compiled Aug 13 2014,18:06:01)
;
_computing_molecular_graphics 'Olex2 (Dolomanov et al., 2009)'
_computing_publication_material 'Olex2 (Dolomanov et al., 2009)'
_computing_structure_refinement 'ShelXL (Sheldrick, 2015)'
_computing_structure_solution 'ShelXS (Sheldrick, 2008)'
_diffrn_ambient_temperature 293(2)
_diffrn_detector 'CCD plate'
_diffrn_detector_area_resol_mean 16.2312
_diffrn_detector_type Eos
_diffrn_measured_fraction_theta_full 0.999
_diffrn_measured_fraction_theta_max 0.999
_diffrn_measurement_details
;
#__ type_ start__ end____ width___ exp.time_
  1 omega -102.00  -15.00   1.0000    4.5000
omega____ theta____ kappa____ phi______ frames
    -      -33.5000  -57.0000  -30.0000 87

#__ type_ start__ end____ width___ exp.time_
  2 omega  -51.00  -12.00   1.0000    4.5000
omega____ theta____ kappa____ phi______ frames
    -      -33.5000   57.0000  120.0000 39

#__ type_ start__ end____ width___ exp.time_
  3 omega   20.00   73.00   1.0000    4.5000
omega____ theta____ kappa____ phi______ frames
    -       36.4734   57.0000   90.0000 53

#__ type_ start__ end____ width___ exp.time_
  4 omega   29.00   55.00   1.0000    4.5000
omega____ theta____ kappa____ phi______ frames
    -       36.4734   57.0000  -30.0000 26

#__ type_ start__ end____ width___ exp.time_
  5 omega  -32.00   -4.00   1.0000    4.5000
omega____ theta____ kappa____ phi______ frames
    -       36.4734  -57.0000  150.0000 28

#__ type_ start__ end____ width___ exp.time_
  6 omega   -4.00   72.00   1.0000    4.5000
omega____ theta____ kappa____ phi______ frames
    -       36.4734  -99.0000  150.0000 76

#__ type_ start__ end____ width___ exp.time_
  7 omega   23.00   74.00   1.0000    4.5000
omega____ theta____ kappa____ phi______ frames
    -       36.4734  -99.0000    0.0000 51

#__ type_ start__ end____ width___ exp.time_
  8 omega   25.00   51.00   1.0000    4.5000
omega____ theta____ kappa____ phi______ frames
    -       36.4734  -99.0000  -60.0000 26

#__ type_ start__ end____ width___ exp.time_
  9 omega  -32.00   13.00   1.0000    4.5000
omega____ theta____ kappa____ phi______ frames
    -       36.4734  -77.0000 -150.0000 45

#__ type_ start__ end____ width___ exp.time_
 10 omega   61.00   98.00   1.0000    4.5000
omega____ theta____ kappa____ phi______ frames
    -       36.4734   57.0000  -30.0000 37

#__ type_ start__ end____ width___ exp.time_
 11 omega   20.00   64.00   1.0000    4.5000
omega____ theta____ kappa____ phi______ frames
    -       36.4734  -77.0000 -150.0000 44

#__ type_ start__ end____ width___ exp.time_
 12 omega   15.00   85.00   1.0000    4.5000
omega____ theta____ kappa____ phi______ frames
    -       36.4734   37.0000  150.0000 70

#__ type_ start__ end____ width___ exp.time_
 13 omega   16.00   42.00   1.0000    4.5000
omega____ theta____ kappa____ phi______ frames
    -       36.4734  -57.0000  150.0000 26

#__ type_ start__ end____ width___ exp.time_
 14 omega   76.00  110.00   1.0000    4.5000
omega____ theta____ kappa____ phi______ frames
    -       36.4734  178.0000  -90.0000 34

#__ type_ start__ end____ width___ exp.time_
 15 omega  -33.00   58.00   1.0000    4.5000
omega____ theta____ kappa____ phi______ frames
    -       36.4734  -37.0000 -150.0000 91

#__ type_ start__ end____ width___ exp.time_
 16 omega  -19.00    7.00   1.0000    4.5000
omega____ theta____ kappa____ phi______ frames
    -       36.4734  -57.0000 -180.0000 26

#__ type_ start__ end____ width___ exp.time_
 17 omega   36.00   91.00   1.0000   15.0000
omega____ theta____ kappa____ phi______ frames
    -      108.0000  -15.0000   30.0000 55

#__ type_ start__ end____ width___ exp.time_
 18 omega   82.00  109.00   1.0000   15.0000
omega____ theta____ kappa____ phi______ frames
    -      108.0000  -94.0000  150.0000 27

#__ type_ start__ end____ width___ exp.time_
 19 omega   41.00  115.00   1.0000   15.0000
omega____ theta____ kappa____ phi______ frames
    -      108.0000 -111.0000   60.0000 74

#__ type_ start__ end____ width___ exp.time_
 20 omega   38.00   73.00   1.0000   15.0000
omega____ theta____ kappa____ phi______ frames
    -      108.0000  -94.0000  150.0000 35

#__ type_ start__ end____ width___ exp.time_
 21 omega   65.00  115.00   1.0000   15.0000
omega____ theta____ kappa____ phi______ frames
    -      108.0000 -111.0000  -30.0000 50

#__ type_ start__ end____ width___ exp.time_
 22 omega   47.00   74.00   1.0000   15.0000
omega____ theta____ kappa____ phi______ frames
    -      108.0000  -30.0000    0.0000 27

#__ type_ start__ end____ width___ exp.time_
 23 omega   38.00   98.00   1.0000   15.0000
omega____ theta____ kappa____ phi______ frames
    -      108.0000  -45.0000  120.0000 60

#__ type_ start__ end____ width___ exp.time_
 24 omega   54.00  109.00   1.0000   15.0000
omega____ theta____ kappa____ phi______ frames
    -      108.0000  -94.0000 -120.0000 55

#__ type_ start__ end____ width___ exp.time_
 25 omega   37.00   87.00   1.0000   15.0000
omega____ theta____ kappa____ phi______ frames
    -      108.0000  -30.0000 -150.0000 50

#__ type_ start__ end____ width___ exp.time_
 26 omega   39.00  127.00   1.0000   15.0000
omega____ theta____ kappa____ phi______ frames
    -      108.0000  -77.0000 -120.0000 88

#__ type_ start__ end____ width___ exp.time_
 27 omega   40.00   98.00   1.0000   15.0000
omega____ theta____ kappa____ phi______ frames
    -      108.0000  -45.0000  -60.0000 58

#__ type_ start__ end____ width___ exp.time_
 28 omega   52.00   77.00   1.0000   15.0000
omega____ theta____ kappa____ phi______ frames
    -      108.0000  -30.0000  -30.0000 25

#__ type_ start__ end____ width___ exp.time_
 29 omega   38.00   90.00   1.0000   15.0000
omega____ theta____ kappa____ phi______ frames
    -      108.0000  -30.0000 -120.0000 52

#__ type_ start__ end____ width___ exp.time_
 30 omega   39.00   86.00   1.0000   15.0000
omega____ theta____ kappa____ phi______ frames
    -      108.0000  -30.0000  150.0000 47

#__ type_ start__ end____ width___ exp.time_
 31 omega  144.00  177.00   1.0000   15.0000
omega____ theta____ kappa____ phi______ frames
    -      108.0000   30.0000  -60.0000 33

#__ type_ start__ end____ width___ exp.time_
 32 omega   76.00  102.00   1.0000   15.0000
omega____ theta____ kappa____ phi______ frames
    -      108.0000  -94.0000  120.0000 26

#__ type_ start__ end____ width___ exp.time_
 33 omega  112.00  147.00   1.0000   15.0000
omega____ theta____ kappa____ phi______ frames
    -      108.0000  -15.0000   30.0000 35

#__ type_ start__ end____ width___ exp.time_
 34 omega   40.00  109.00   1.0000   15.0000
omega____ theta____ kappa____ phi______ frames
    -      108.0000  -61.0000   30.0000 69

#__ type_ start__ end____ width___ exp.time_
 35 omega   63.00  169.00   1.0000   15.0000
omega____ theta____ kappa____ phi______ frames
    -      108.0000   15.0000   60.0000 106
;
_diffrn_measurement_device 'four-circle diffractometer'
_diffrn_measurement_device_type 'Xcalibur, Eos, Gemini'
_diffrn_measurement_method '\w scans'
_diffrn_orient_matrix_UB_11 -0.1164454000
_diffrn_orient_matrix_UB_12 -0.0230296000
_diffrn_orient_matrix_UB_13 -0.0333882000
_diffrn_orient_matrix_UB_21 0.0763781000
_diffrn_orient_matrix_UB_22 -0.0295057000
_diffrn_orient_matrix_UB_23 -0.0649628000
_diffrn_orient_matrix_UB_31 0.0206888000
_diffrn_orient_matrix_UB_32 -0.0999504000
_diffrn_orient_matrix_UB_33 0.0451482000
_diffrn_radiation_monochromator graphite
_diffrn_radiation_probe x-ray
_diffrn_radiation_type CuK\a
_diffrn_radiation_wavelength 1.54184
_diffrn_reflns_av_R_equivalents 0.0302
_diffrn_reflns_av_unetI/netI 0.0390
_diffrn_reflns_Laue_measured_fraction_full 0.999
_diffrn_reflns_Laue_measured_fraction_max 0.999
_diffrn_reflns_limit_h_max 13
_diffrn_reflns_limit_h_min -12
_diffrn_reflns_limit_k_max 14
_diffrn_reflns_limit_k_min -17
_diffrn_reflns_limit_l_max 21
_diffrn_reflns_limit_l_min -20
_diffrn_reflns_number 21473
_diffrn_reflns_point_group_measured_fraction_full 0.999
_diffrn_reflns_point_group_measured_fraction_max 0.999
_diffrn_reflns_theta_full 67.068
_diffrn_reflns_theta_max 67.068
_diffrn_reflns_theta_min 3.527
_diffrn_source 'Enhance (Cu) X-ray Source'
_exptl_absorpt_coefficient_mu 1.979
_exptl_absorpt_correction_T_max 1.00000
_exptl_absorpt_correction_T_min 0.93083
_exptl_absorpt_correction_type multi-scan
_exptl_absorpt_process_details
;
CrysAlisPro, Agilent Technologies,
Version 1.171.37.35 (release 13-08-2014 CrysAlis171 .NET)
(compiled Aug 13 2014,18:06:01)
Empirical absorption correction using spherical harmonics,
 implemented in SCALE3 ABSPACK scaling algorithm.
Empirical absorption correction using spherical harmonics,
 implemented in SCALE3 ABSPACK scaling algorithm.
;
_exptl_crystal_colour colourless
_exptl_crystal_colour_primary colourless
_exptl_crystal_density_diffrn 1.302
_exptl_crystal_description needle
_exptl_crystal_F_000 1200
_exptl_crystal_size_max 0.2
_exptl_crystal_size_mid 0.13
_exptl_crystal_size_min 0.12
_refine_diff_density_max 0.275
_refine_diff_density_min -0.273
_refine_diff_density_rms 0.053
_refine_ls_extinction_method none
_refine_ls_goodness_of_fit_ref 1.016
_refine_ls_hydrogen_treatment mixed
_refine_ls_matrix_type full
_refine_ls_number_parameters 741
_refine_ls_number_reflns 10370
_refine_ls_number_restraints 0
_refine_ls_restrained_S_all 1.016
_refine_ls_R_factor_all 0.0698
_refine_ls_R_factor_gt 0.0496
_refine_ls_shift/su_max 0.001
_refine_ls_shift/su_mean 0.000
_refine_ls_structure_factor_coef Fsqd
_refine_ls_weighting_details 'w=1/[\s^2^(Fo^2^)+(0.0758P)^2^+0.3080P] where P=(Fo^2^+2Fc^2^)/3'
_refine_ls_weighting_scheme calc
_refine_ls_wR_factor_gt 0.1285
_refine_ls_wR_factor_ref 0.1442
_reflns_Friedel_coverage 0.000
_reflns_number_gt 7601
_reflns_number_total 10370
_reflns_threshold_expression 'I > 2\s(I)'
_cod_data_source_file jo6b01552_si_003.cif
_cod_data_source_block 20160691
_cod_original_cell_volume 2910.9(3)
_cod_database_code 4037115
_chemical_oxdiff_formula C1H1O1N4S1
_shelx_space_group_comment
;
The symmetry employed for this shelxl refinement is uniquely defined
by the following loop, which should always be used as a source of
symmetry information in preference to the above space-group names.
They are only intended as comments.
;
_reflns_odcompleteness_completeness 99.87
_reflns_odcompleteness_iscentric 1
_reflns_odcompleteness_theta 66.97
_olex2_refinement_description
;
1. Fixed Uiso
 At 1.2 times of:
  All C(H) groups, All C(H,H) groups
 At 1.5 times of:
  All C(H,H,H) groups
2.a Secondary CH2 refined with riding coordinates:
 C9(H9A,H9B), C9B(H9BA,H9BB), C9A(H9AA,H9AB), C9C(H9CA,H9CB)
2.b Aromatic/amide H refined with riding coordinates:
 C1(H1), C2(H2), C3(H3), C4(H4), C8(H8), C11(H11), C12(H12), C14(H14),
 C15(H15), C1B(H1BA), C2B(H2B), C3B(H3B), C4B(H4B), C8B(H8B), C11B(H11B),
 C12B(H12B), C14B(H14B), C15B(H15B), C1A(H1AA), C2A(H2A), C3A(H3A), C4A(H4A),
 C8A(H8A), C11A(H11A), C12A(H12A), C14A(H14A), C15A(H15A), C1C(H1CA), C2C(H2C),
 C3C(H3C), C4C(H4C), C8C(H8C), C11C(H11C), C12C(H12C), C14C(H14C), C15C(H15C)
2.c Idealised Me refined as rotating group:
 C16(H16A,H16B,H16C), C16B(H16D,H16E,H16F), C16A(H16J,H16K,H16L), C16C(H16G,
 H16H,H16I)
;
_shelx_shelxl_version_number 2014/7
_olex2_submission_special_instructions 'No special instructions were received'

loop_
_space_group_symop_operation_xyz
'x, y, z'
'-x, -y, -z'

loop_
_atom_site_label
_atom_site_type_symbol
_atom_site_fract_x
_atom_site_fract_y
_atom_site_fract_z
_atom_site_U_iso_or_equiv
_atom_site_adp_type
_atom_site_occupancy
_atom_site_site_symmetry_order
_atom_site_calc_flag
_atom_site_refinement_flags_posn
C1 C -0.1302(3) 0.53141(18) 0.21976(15) 0.0628(6) Uani 1 1 d .
H1 H -0.0900 0.5765 0.1886 0.075 Uiso 1 1 calc R
C2 C -0.2024(3) 0.5531(2) 0.27773(18) 0.0792(8) Uani 1 1 d .
H2 H -0.2116 0.6137 0.2854 0.095 Uiso 1 1 calc R
C3 C -0.2623(3) 0.4858(2) 0.32548(18) 0.0836(9) Uani 1 1 d .
H3 H -0.3096 0.5022 0.3647 0.100 Uiso 1 1 calc R
C4 C -0.2527(3) 0.3956(2) 0.31567(16) 0.0692(7) Uani 1 1 d .
H4 H -0.2926 0.3510 0.3475 0.083 Uiso 1 1 calc R
C5 C -0.1814(2) 0.37399(17) 0.25662(13) 0.0526(5) Uani 1 1 d .
C6 C -0.1183(2) 0.44047(16) 0.20852(12) 0.0480(5) Uani 1 1 d .
C7 C -0.0546(2) 0.39300(16) 0.15559(12) 0.0478(5) Uani 1 1 d .
C8 C -0.0815(2) 0.30407(17) 0.17257(14) 0.0572(6) Uani 1 1 d .
H8 H -0.0521 0.2580 0.1468 0.069 Uiso 1 1 calc R
C9 C 0.0249(2) 0.43222(17) 0.09295(12) 0.0518(5) Uani 1 1 d .
H9A H -0.0051 0.4965 0.0741 0.062 Uiso 1 1 calc R
H9B H 0.0212 0.3988 0.0529 0.062 Uiso 1 1 calc R
C10 C 0.2586(2) 0.47115(16) 0.03918(12) 0.0472(5) Uani 1 1 d .
C11 C 0.3048(3) 0.41373(19) -0.00731(16) 0.0713(8) Uani 1 1 d .
H11 H 0.2946 0.3510 0.0039 0.086 Uiso 1 1 calc R
C12 C 0.3669(3) 0.4508(2) -0.07111(16) 0.0778(8) Uani 1 1 d .
H12 H 0.3983 0.4122 -0.1030 0.093 Uiso 1 1 calc R
C13 C 0.3834(2) 0.5434(2) -0.08870(13) 0.0592(6) Uani 1 1 d .
C14 C 0.3311(3) 0.59913(19) -0.04278(15) 0.0681(7) Uani 1 1 d .
H14 H 0.3379 0.6624 -0.0553 0.082 Uiso 1 1 calc R
C15 C 0.2685(3) 0.56484(18) 0.02166(14) 0.0628(6) Uani 1 1 d .
H15 H 0.2340 0.6040 0.0524 0.075 Uiso 1 1 calc R
C16 C 0.4558(3) 0.5828(3) -0.15708(16) 0.0820(9) Uani 1 1 d .
H16A H 0.4297 0.6477 -0.1725 0.123 Uiso 1 1 calc GR
H16B H 0.4424 0.5514 -0.1966 0.123 Uiso 1 1 calc GR
H16C H 0.5412 0.5743 -0.1455 0.123 Uiso 1 1 calc GR
N1 N -0.1581(2) 0.29225(15) 0.23291(13) 0.0604(5) Uani 1 1 d .
H1A H -0.177(3) 0.244(2) 0.2571(18) 0.083(10) Uiso 1 1 d .
O1 O 0.18606(18) 0.48441(13) 0.17425(9) 0.0635(5) Uani 1 1 d .
O2 O 0.22641(16) 0.32929(12) 0.14518(10) 0.0642(5) Uani 1 1 d .
S1 S 0.18050(5) 0.42519(4) 0.12124(3) 0.04741(15) Uani 1 1 d .
C1B C 1.1072(3) 0.94187(18) 0.26807(14) 0.0638(7) Uani 1 1 d .
H1BA H 1.0647 0.8977 0.2986 0.077 Uiso 1 1 calc R
C2B C 1.1748(3) 0.9201(2) 0.20819(17) 0.0760(8) Uani 1 1 d .
H2B H 1.1792 0.8602 0.1993 0.091 Uiso 1 1 calc R
C3B C 1.2369(3) 0.9857(2) 0.16055(18) 0.0830(9) Uani 1 1 d .
H3B H 1.2805 0.9692 0.1200 0.100 Uiso 1 1 calc R
C4B C 1.2347(3) 1.0746(2) 0.17266(17) 0.0769(8) Uani 1 1 d .
H4B H 1.2760 1.1185 0.1410 0.092 Uiso 1 1 calc R
C5B C 1.1686(2) 1.09616(18) 0.23381(15) 0.0596(6) Uani 1 1 d .
C6B C 1.1033(2) 1.03148(16) 0.28226(13) 0.0535(6) Uani 1 1 d .
C7B C 1.0468(2) 1.07801(17) 0.33799(13) 0.0545(6) Uani 1 1 d .
C8B C 1.0790(3) 1.16580(19) 0.32209(17) 0.0661(7) Uani 1 1 d .
H8B H 1.0549 1.2112 0.3496 0.079 Uiso 1 1 calc R
C9B C 0.9684(2) 1.03930(18) 0.40175(13) 0.0587(6) Uani 1 1 d .
H9BA H 0.9765 1.0710 0.4425 0.070 Uiso 1 1 calc R
H9BB H 0.9958 0.9742 0.4191 0.070 Uiso 1 1 calc R
C10B C 0.7357(2) 0.99925(17) 0.45655(13) 0.0557(6) Uani 1 1 d .
C11B C 0.7224(3) 0.90651(18) 0.46780(15) 0.0697(7) Uani 1 1 d .
H11B H 0.7516 0.8717 0.4327 0.084 Uiso 1 1 calc R
C12B C 0.6646(3) 0.8657(2) 0.53263(16) 0.0771(8) Uani 1 1 d .
H12B H 0.6547 0.8029 0.5405 0.092 Uiso 1 1 calc R
C13B C 0.6216(3) 0.9157(2) 0.58544(15) 0.0687(7) Uani 1 1 d .
C14B C 0.6387(3) 1.0072(3) 0.57275(17) 0.0893(10) Uani 1 1 d .
H14B H 0.6114 1.0417 0.6084 0.107 Uiso 1 1 calc R
C15B C 0.6949(3) 1.0505(2) 0.50892(17) 0.0823(9) Uani 1 1 d .
H15B H 0.7050 1.1131 0.5015 0.099 Uiso 1 1 calc R
C16B C 0.5579(3) 0.8697(3) 0.65518(17) 0.0964(11) Uani 1 1 d .
H16D H 0.4719 0.8900 0.6522 0.145 Uiso 1 1 calc GR
H16E H 0.5907 0.8863 0.6979 0.145 Uiso 1 1 calc GR
H16F H 0.5705 0.8037 0.6597 0.145 Uiso 1 1 calc GR
N1B N 1.1516(2) 1.17745(16) 0.26026(15) 0.0702(6) Uani 1 1 d .
H1B H 1.176(3) 1.228(2) 0.2348(18) 0.089(11) Uiso 1 1 d .
O1B O 0.80051(19) 0.99992(14) 0.31819(9) 0.0715(5) Uani 1 1 d .
O2B O 0.76882(19) 1.14866(13) 0.35806(12) 0.0768(6) Uani 1 1 d .
S1B S 0.81160(6) 1.05192(4) 0.37566(3) 0.05507(16) Uani 1 1 d .
C1A C 1.2779(3) 0.3816(3) 0.52044(16) 0.0805(9) Uani 1 1 d .
H1AA H 1.2423 0.3721 0.5677 0.097 Uiso 1 1 calc R
C2A C 1.4010(4) 0.3881(4) 0.5116(2) 0.1168(15) Uani 1 1 d .
H2A H 1.4484 0.3840 0.5534 0.140 Uiso 1 1 calc R
C3A C 1.4558(4) 0.4005(4) 0.4422(3) 0.1202(15) Uani 1 1 d .
H3A H 1.5396 0.4042 0.4384 0.144 Uiso 1 1 calc R
C4A C 1.3911(4) 0.4075(3) 0.3791(2) 0.0994(12) Uani 1 1 d .
H4A H 1.4291 0.4153 0.3324 0.119 Uiso 1 1 calc R
C5A C 1.2656(3) 0.40250(19) 0.38695(15) 0.0690(7) Uani 1 1 d .
C6A C 1.2073(2) 0.38952(17) 0.45738(13) 0.0558(6) Uani 1 1 d .
C7A C 1.0794(2) 0.39035(15) 0.44532(13) 0.0535(6) Uani 1 1 d .
C8A C 1.0665(3) 0.40404(19) 0.37020(15) 0.0706(8) Uani 1 1 d .
H8A H 0.9924 0.4087 0.3461 0.085 Uiso 1 1 calc R
C9A C 0.9790(2) 0.38619(16) 0.50127(14) 0.0593(6) Uani 1 1 d .
H9AA H 0.9025 0.4088 0.4757 0.071 Uiso 1 1 calc R
H9AB H 0.9914 0.4275 0.5345 0.071 Uiso 1 1 calc R
C10A C 0.8467(2) 0.29488(16) 0.61868(14) 0.0564(6) Uani 1 1 d .
C11A C 0.8718(3) 0.33110(19) 0.67949(15) 0.0676(7) Uani 1 1 d .
H11A H 0.9505 0.3445 0.6865 0.081 Uiso 1 1 calc R
C12A C 0.7809(4) 0.3474(2) 0.72966(17) 0.0810(9) Uani 1 1 d .
H12A H 0.7985 0.3720 0.7705 0.097 Uiso 1 1 calc R
C13A C 0.6645(3) 0.3279(2) 0.72052(19) 0.0836(10) Uani 1 1 d .
C14A C 0.6406(3) 0.2922(3) 0.6594(2) 0.0932(11) Uani 1 1 d .
H14A H 0.5618 0.2787 0.6527 0.112 Uiso 1 1 calc R
C15A C 0.7306(3) 0.2757(2) 0.60790(17) 0.0783(8) Uani 1 1 d .
H15A H 0.7127 0.2521 0.5666 0.094 Uiso 1 1 calc R
C16A C 0.5642(4) 0.3447(4) 0.7765(3) 0.138(2) Uani 1 1 d .
H16J H 0.5946 0.3750 0.8126 0.206 Uiso 1 1 calc GR
H16K H 0.5382 0.2865 0.8012 0.206 Uiso 1 1 calc GR
H16L H 0.4962 0.3831 0.7511 0.206 Uiso 1 1 calc GR
N1A N 1.1774(3) 0.40999(18) 0.33527(13) 0.0810(8) Uani 1 1 d .
H1AB H 1.190(3) 0.425(2) 0.290(2) 0.098(12) Uiso 1 1 d .
O1A O 0.9290(3) 0.21507(16) 0.50956(14) 0.1097(9) Uani 1 1 d .
O2A O 1.0764(2) 0.24364(17) 0.59776(13) 0.0977(8) Uani 1 1 d .
S1A S 0.96623(7) 0.27348(4) 0.55565(4) 0.06490(19) Uani 1 1 d .
C1C C -0.3171(3) 0.18494(19) 0.97810(15) 0.0649(7) Uani 1 1 d .
H1CA H -0.2863 0.1981 0.9297 0.078 Uiso 1 1 calc R
C2C C -0.4395(3) 0.2048(2) 0.99239(19) 0.0856(9) Uani 1 1 d .
H2C H -0.4917 0.2312 0.9531 0.103 Uiso 1 1 calc R
C3C C -0.4865(3) 0.1862(3) 1.0644(2) 0.0958(11) Uani 1 1 d .
H3C H -0.5696 0.2008 1.0723 0.115 Uiso 1 1 calc R
C4C C -0.4140(3) 0.1469(2) 1.12392(18) 0.0821(9) Uani 1 1 d .
H4C H -0.4463 0.1347 1.1720 0.099 Uiso 1 1 calc R
C5C C -0.2895(3) 0.12558(17) 1.10999(14) 0.0587(6) Uani 1 1 d .
C6C C -0.2397(2) 0.14464(15) 1.03748(12) 0.0511(5) Uani 1 1 d .
C7C C -0.1115(2) 0.11437(15) 1.04380(13) 0.0509(5) Uani 1 1 d .
C8C C -0.0901(3) 0.07846(17) 1.11749(14) 0.0592(6) Uani 1 1 d .
H8C H -0.0144 0.0528 1.1374 0.071 Uiso 1 1 calc R
C9C C -0.0185(2) 0.11461(16) 0.98308(14) 0.0566(6) Uani 1 1 d .
H9CA H -0.0547 0.0969 0.9413 0.068 Uiso 1 1 calc R
H9CB H 0.0487 0.0678 1.0006 0.068 Uiso 1 1 calc R
C10C C 0.1588(2) 0.19148(17) 0.88894(14) 0.0577(6) Uani 1 1 d .
C11C C 0.2703(3) 0.1517(3) 0.91669(18) 0.0843(9) Uani 1 1 d .
H11C H 0.2867 0.1451 0.9671 0.101 Uiso 1 1 calc R
C12C C 0.3582(3) 0.1216(3) 0.8689(2) 0.0909(10) Uani 1 1 d .
H12C H 0.4335 0.0932 0.8878 0.109 Uiso 1 1 calc R
C13C C 0.3369(3) 0.1325(2) 0.79404(18) 0.0717(8) Uani 1 1 d .
C14C C 0.2239(3) 0.1720(2) 0.76772(16) 0.0713(8) Uani 1 1 d .
H14C H 0.2077 0.1791 0.7173 0.086 Uiso 1 1 calc R
C15C C 0.1338(3) 0.20137(19) 0.81453(15) 0.0667(7) Uani 1 1 d .
H15C H 0.0574 0.2274 0.7961 0.080 Uiso 1 1 calc R
C16C C 0.4339(3) 0.0983(3) 0.7427(2) 0.1016(12) Uani 1 1 d .
H16G H 0.5108 0.0845 0.7678 0.152 Uiso 1 1 calc GR
H16H H 0.4408 0.1453 0.6987 0.152 Uiso 1 1 calc GR
H16I H 0.4116 0.0433 0.7289 0.152 Uiso 1 1 calc GR
N1C N -0.1961(2) 0.08574(15) 1.15760(12) 0.0648(6) Uani 1 1 d .
H1C H -0.205(3) 0.064(2) 1.2038(17) 0.072(9) Uiso 1 1 d .
O1C O -0.0503(2) 0.28646(15) 0.90913(14) 0.1068(9) Uani 1 1 d .
O2C O 0.0959(3) 0.24788(18) 1.01298(14) 0.1076(9) Uani 1 1 d .
S1C S 0.04155(7) 0.22259(4) 0.95087(4) 0.0656(2) Uani 1 1 d .

loop_
_atom_site_aniso_label
_atom_site_aniso_U_11
_atom_site_aniso_U_22
_atom_site_aniso_U_33
_atom_site_aniso_U_23
_atom_site_aniso_U_13
_atom_site_aniso_U_12
C1 0.0680(16) 0.0534(14) 0.0652(16) -0.0076(11) 0.0091(13) -0.0101(12)
C2 0.081(2) 0.0689(17) 0.090(2) -0.0248(15) 0.0236(17) -0.0067(15)
C3 0.076(2) 0.097(2) 0.082(2) -0.0331(17) 0.0348(17) -0.0124(17)
C4 0.0573(15) 0.0820(19) 0.0676(17) -0.0094(14) 0.0179(13) -0.0199(13)
C5 0.0418(12) 0.0600(14) 0.0536(13) -0.0029(10) -0.0018(10) -0.0099(10)
C6 0.0404(11) 0.0552(12) 0.0455(12) -0.0029(9) -0.0020(9) -0.0057(9)
C7 0.0440(12) 0.0556(12) 0.0408(11) -0.0034(9) -0.0045(9) -0.0030(10)
C8 0.0539(14) 0.0574(14) 0.0624(15) -0.0169(11) -0.0007(11) -0.0059(11)
C9 0.0545(13) 0.0609(13) 0.0371(11) -0.0037(9) -0.0026(10) -0.0041(11)
C10 0.0481(12) 0.0555(12) 0.0362(11) -0.0044(9) 0.0001(9) -0.0063(10)
C11 0.091(2) 0.0587(15) 0.0643(17) -0.0156(12) 0.0220(15) -0.0080(14)
C12 0.090(2) 0.086(2) 0.0593(16) -0.0259(14) 0.0279(15) -0.0031(16)
C13 0.0445(13) 0.0862(18) 0.0424(12) -0.0029(12) 0.0013(10) -0.0063(12)
C14 0.0820(19) 0.0628(15) 0.0562(15) -0.0002(12) 0.0119(14) -0.0191(14)
C15 0.0770(18) 0.0574(14) 0.0542(14) -0.0126(11) 0.0174(13) -0.0101(12)
C16 0.0627(18) 0.122(3) 0.0534(16) 0.0008(16) 0.0110(13) -0.0129(17)
N1 0.0571(13) 0.0512(12) 0.0704(14) -0.0015(10) 0.0024(10) -0.0149(10)
O1 0.0815(12) 0.0772(11) 0.0357(8) -0.0119(7) 0.0045(8) -0.0253(9)
O2 0.0615(11) 0.0578(10) 0.0633(11) 0.0092(8) 0.0009(8) -0.0033(8)
S1 0.0532(3) 0.0534(3) 0.0339(3) -0.0028(2) 0.0009(2) -0.0098(2)
C1B 0.0723(17) 0.0544(14) 0.0572(15) 0.0039(11) 0.0002(13) -0.0024(12)
C2B 0.082(2) 0.0667(17) 0.0746(19) -0.0110(14) 0.0022(16) 0.0054(15)
C3B 0.0670(19) 0.101(2) 0.073(2) -0.0108(17) 0.0149(15) 0.0064(17)
C4B 0.0567(16) 0.092(2) 0.0717(18) 0.0082(16) 0.0120(14) -0.0131(15)
C5B 0.0489(13) 0.0608(15) 0.0605(15) 0.0099(11) -0.0039(11) -0.0080(11)
C6B 0.0527(13) 0.0532(13) 0.0477(13) 0.0061(10) -0.0058(10) -0.0042(10)
C7B 0.0528(13) 0.0582(13) 0.0480(13) 0.0003(10) -0.0075(10) -0.0049(11)
C8B 0.0596(16) 0.0589(15) 0.0782(18) -0.0084(13) -0.0102(14) -0.0063(12)
C9B 0.0661(16) 0.0647(15) 0.0423(12) -0.0042(10) -0.0051(11) -0.0056(12)
C10B 0.0615(15) 0.0602(14) 0.0420(12) -0.0045(10) 0.0047(11) -0.0045(11)
C11B 0.090(2) 0.0565(15) 0.0579(15) -0.0064(11) 0.0215(14) -0.0025(14)
C12B 0.089(2) 0.0644(16) 0.0691(18) 0.0045(13) 0.0197(16) -0.0081(15)
C13B 0.0568(16) 0.094(2) 0.0476(14) -0.0011(13) 0.0067(12) -0.0005(14)
C14B 0.107(3) 0.102(2) 0.0640(18) -0.0333(17) 0.0311(18) -0.015(2)
C15B 0.115(3) 0.0684(18) 0.0677(18) -0.0223(14) 0.0268(18) -0.0192(17)
C16B 0.075(2) 0.139(3) 0.0648(19) 0.0050(19) 0.0188(16) -0.017(2)
N1B 0.0616(14) 0.0565(13) 0.0858(17) 0.0074(12) -0.0025(12) -0.0169(11)
O1B 0.0873(14) 0.0915(13) 0.0395(9) -0.0101(8) 0.0039(9) -0.0321(11)
O2B 0.0755(13) 0.0624(11) 0.0803(13) 0.0121(9) 0.0060(10) -0.0047(9)
S1B 0.0635(4) 0.0583(3) 0.0399(3) 0.0004(2) 0.0018(2) -0.0106(3)
C1A 0.0737(19) 0.117(3) 0.0536(16) -0.0181(16) 0.0029(14) -0.0211(18)
C2A 0.072(2) 0.180(5) 0.098(3) -0.015(3) -0.008(2) -0.032(3)
C3A 0.076(2) 0.166(4) 0.119(4) -0.023(3) 0.021(2) -0.031(3)
C4A 0.104(3) 0.106(3) 0.086(2) -0.013(2) 0.048(2) -0.027(2)
C5A 0.095(2) 0.0644(16) 0.0475(14) -0.0087(11) 0.0156(14) -0.0181(14)
C6A 0.0693(16) 0.0562(13) 0.0424(12) -0.0092(10) 0.0075(11) -0.0122(11)
C7A 0.0711(16) 0.0454(12) 0.0429(12) -0.0054(9) 0.0001(11) -0.0088(11)
C8A 0.098(2) 0.0647(16) 0.0486(14) 0.0000(11) -0.0159(15) -0.0212(15)
C9A 0.0664(16) 0.0444(12) 0.0622(15) -0.0010(10) 0.0009(12) -0.0028(11)
C10A 0.0655(15) 0.0447(12) 0.0567(14) -0.0061(10) 0.0089(12) -0.0070(11)
C11A 0.0784(19) 0.0640(16) 0.0625(16) -0.0154(12) 0.0033(14) -0.0130(14)
C12A 0.113(3) 0.0666(17) 0.0639(18) -0.0188(14) 0.0131(18) -0.0043(17)
C13A 0.093(2) 0.0710(18) 0.074(2) 0.0009(15) 0.0234(18) 0.0129(17)
C14A 0.0629(19) 0.111(3) 0.094(3) 0.007(2) 0.0059(17) -0.0125(18)
C15A 0.081(2) 0.090(2) 0.0673(18) -0.0156(15) 0.0008(15) -0.0255(17)
C16A 0.128(4) 0.143(4) 0.119(4) -0.008(3) 0.059(3) 0.026(3)
N1A 0.132(3) 0.0753(15) 0.0359(12) -0.0056(10) 0.0137(14) -0.0267(15)
O1A 0.165(3) 0.0780(14) 0.1045(18) -0.0492(13) 0.0593(17) -0.0523(15)
O2A 0.0815(15) 0.0936(16) 0.0892(15) 0.0223(12) 0.0162(12) 0.0339(12)
S1A 0.0831(5) 0.0436(3) 0.0651(4) -0.0081(3) 0.0217(3) -0.0059(3)
C1C 0.0698(17) 0.0699(16) 0.0542(15) -0.0057(12) -0.0025(12) -0.0159(13)
C2C 0.0659(19) 0.097(2) 0.086(2) 0.0044(18) -0.0111(16) -0.0153(17)
C3C 0.0593(18) 0.105(3) 0.109(3) 0.012(2) 0.0119(18) -0.0160(17)
C4C 0.087(2) 0.0748(19) 0.079(2) 0.0020(15) 0.0308(17) -0.0258(16)
C5C 0.0737(17) 0.0499(13) 0.0513(13) -0.0036(10) 0.0073(12) -0.0165(12)
C6C 0.0657(15) 0.0437(11) 0.0459(12) -0.0091(9) 0.0030(11) -0.0151(10)
C7C 0.0667(15) 0.0412(11) 0.0460(12) -0.0101(9) 0.0023(11) -0.0084(10)
C8C 0.0731(17) 0.0534(13) 0.0497(13) -0.0061(10) -0.0051(12) -0.0075(12)
C9C 0.0699(16) 0.0449(12) 0.0562(14) -0.0134(10) 0.0076(12) -0.0082(11)
C10C 0.0678(16) 0.0522(13) 0.0559(14) -0.0156(10) 0.0094(12) -0.0132(11)
C11C 0.077(2) 0.114(3) 0.0663(18) -0.0296(17) -0.0036(16) -0.0100(18)
C12C 0.0607(19) 0.123(3) 0.094(2) -0.036(2) -0.0031(17) -0.0042(18)
C13C 0.0698(18) 0.0714(17) 0.083(2) -0.0316(15) 0.0206(15) -0.0239(14)
C14C 0.093(2) 0.0691(17) 0.0533(15) -0.0161(12) 0.0110(14) -0.0126(15)
C15C 0.0753(18) 0.0614(15) 0.0589(15) -0.0063(12) 0.0032(13) 0.0004(13)
C16C 0.087(2) 0.110(3) 0.121(3) -0.053(2) 0.040(2) -0.028(2)
N1C 0.0938(18) 0.0602(12) 0.0392(11) -0.0037(9) 0.0079(11) -0.0168(12)
O1C 0.120(2) 0.0634(13) 0.1096(18) 0.0170(12) 0.0498(16) 0.0293(13)
O2C 0.137(2) 0.1200(19) 0.0959(17) -0.0707(15) 0.0461(15) -0.0680(17)
S1C 0.0877(5) 0.0452(3) 0.0664(4) -0.0180(3) 0.0254(3) -0.0139(3)

loop_
_atom_type_symbol
_atom_type_description
_atom_type_scat_dispersion_real
_atom_type_scat_dispersion_imag
_atom_type_scat_source
C C 0.0181 0.0091 'International Tables Vol C Tables 4.2.6.8 and 6.1.1.4'
H H 0.0000 0.0000 'International Tables Vol C Tables 4.2.6.8 and 6.1.1.4'
N N 0.0311 0.0180 'International Tables Vol C Tables 4.2.6.8 and 6.1.1.4'
O O 0.0492 0.0322 'International Tables Vol C Tables 4.2.6.8 and 6.1.1.4'
S S 0.3331 0.5567 'International Tables Vol C Tables 4.2.6.8 and 6.1.1.4'

loop_
_geom_angle_atom_site_label_1
_geom_angle_atom_site_label_2
_geom_angle_atom_site_label_3
_geom_angle
C2 C1 H1 120.6
C2 C1 C6 118.8(2)
C6 C1 H1 120.6
C1 C2 H2 119.4
C1 C2 C3 121.1(3)
C3 C2 H2 119.4
C2 C3 H3 119.3
C4 C3 C2 121.4(3)
C4 C3 H3 119.3
C3 C4 H4 121.3
C3 C4 C5 117.5(2)
C5 C4 H4 121.3
C4 C5 C6 122.1(2)
N1 C5 C4 130.1(2)
N1 C5 C6 107.8(2)
C1 C6 C5 119.1(2)
C1 C6 C7 134.8(2)
C5 C6 C7 106.1(2)
C6 C7 C9 127.4(2)
C8 C7 C6 107.0(2)
C8 C7 C9 125.6(2)
C7 C8 H8 125.0
C7 C8 N1 110.0(2)
N1 C8 H8 125.0
C7 C9 H9A 109.3
C7 C9 H9B 109.3
C7 C9 S1 111.67(15)
H9A C9 H9B 107.9
S1 C9 H9A 109.3
S1 C9 H9B 109.3
C11 C10 C15 121.2(2)
C11 C10 S1 119.44(19)
C15 C10 S1 119.32(18)
C10 C11 H11 120.7
C10 C11 C12 118.7(3)
C12 C11 H11 120.7
C11 C12 H12 119.2
C13 C12 C11 121.7(3)
C13 C12 H12 119.2
C12 C13 C16 121.4(3)
C14 C13 C12 117.8(2)
C14 C13 C16 120.7(3)
C13 C14 H14 118.9
C13 C14 C15 122.2(3)
C15 C14 H14 118.9
C10 C15 C14 118.2(2)
C10 C15 H15 120.9
C14 C15 H15 120.9
C13 C16 H16A 109.5
C13 C16 H16B 109.5
C13 C16 H16C 109.5
H16A C16 H16B 109.5
H16A C16 H16C 109.5
H16B C16 H16C 109.5
C5 N1 H1A 122(2)
C8 N1 C5 109.1(2)
C8 N1 H1A 127(2)
C10 S1 C9 104.26(10)
O1 S1 C9 108.41(12)
O1 S1 C10 109.00(11)
O2 S1 C9 108.90(11)
O2 S1 C10 108.77(11)
O2 S1 O1 116.77(11)
C2B C1B H1BA 120.5
C2B C1B C6B 119.0(3)
C6B C1B H1BA 120.5
C1B C2B H2B 119.2
C1B C2B C3B 121.5(3)
C3B C2B H2B 119.2
C2B C3B H3B 119.5
C4B C3B C2B 121.0(3)
C4B C3B H3B 119.5
C3B C4B H4B 121.2
C3B C4B C5B 117.6(3)
C5B C4B H4B 121.2
C4B C5B C6B 122.6(3)
N1B C5B C4B 130.6(3)
N1B C5B C6B 106.8(2)
C1B C6B C5B 118.3(3)
C1B C6B C7B 134.9(2)
C5B C6B C7B 106.8(2)
C6B C7B C9B 127.5(2)
C8B C7B C6B 106.8(2)
C8B C7B C9B 125.7(3)
C7B C8B H8B 125.0
N1B C8B C7B 110.1(3)
N1B C8B H8B 125.0
C7B C9B H9BA 109.4
C7B C9B H9BB 109.4
C7B C9B S1B 111.28(16)
H9BA C9B H9BB 108.0
S1B C9B H9BA 109.4
S1B C9B H9BB 109.4
C11B C10B C15B 120.8(2)
C11B C10B S1B 119.4(2)
C15B C10B S1B 119.7(2)
C10B C11B H11B 120.7
C10B C11B C12B 118.7(3)
C12B C11B H11B 120.7
C11B C12B H12B 119.2
C13B C12B C11B 121.6(3)
C13B C12B H12B 119.2
C12B C13B C16B 120.5(3)
C14B C13B C12B 117.9(3)
C14B C13B C16B 121.6(3)
C13B C14B H14B 118.8
C13B C14B C15B 122.4(3)
C15B C14B H14B 118.8
C10B C15B C14B 118.7(3)
C10B C15B H15B 120.7
C14B C15B H15B 120.7
C13B C16B H16D 109.5
C13B C16B H16E 109.5
C13B C16B H16F 109.5
H16D C16B H16E 109.5
H16D C16B H16F 109.5
H16E C16B H16F 109.5
C5B N1B H1B 121(2)
C8B N1B C5B 109.5(2)
C8B N1B H1B 129(2)
C10B S1B C9B 104.39(12)
O1B S1B C9B 108.52(13)
O1B S1B C10B 108.68(12)
O2B S1B C9B 108.69(13)
O2B S1B C10B 109.29(12)
O2B S1B O1B 116.58(13)
C2A C1A H1AA 120.6
C2A C1A C6A 118.9(3)
C6A C1A H1AA 120.6
C1A C2A H2A 119.3
C1A C2A C3A 121.4(4)
C3A C2A H2A 119.3
C2A C3A H3A 119.0
C4A C3A C2A 121.9(4)
C4A C3A H3A 119.0
C3A C4A H4A 121.3
C3A C4A C5A 117.4(3)
C5A C4A H4A 121.3
C4A C5A C6A 121.8(3)
N1A C5A C4A 131.1(3)
N1A C5A C6A 107.0(3)
C1A C6A C5A 118.6(3)
C1A C6A C7A 134.1(2)
C5A C6A C7A 107.4(2)
C6A C7A C9A 128.0(2)
C8A C7A C6A 105.8(2)
C8A C7A C9A 126.0(3)
C7A C8A H8A 124.8
C7A C8A N1A 110.4(3)
N1A C8A H8A 124.8
C7A C9A H9AA 108.7
C7A C9A H9AB 108.7
C7A C9A S1A 114.42(17)
H9AA C9A H9AB 107.6
S1A C9A H9AA 108.7
S1A C9A H9AB 108.7
C11A C10A S1A 119.0(2)
C15A C10A C11A 120.1(3)
C15A C10A S1A 120.9(2)
C10A C11A H11A 119.9
C12A C11A C10A 120.1(3)
C12A C11A H11A 119.9
C11A C12A H12A 119.6
C13A C12A C11A 120.8(3)
C13A C12A H12A 119.6
C12A C13A C14A 118.5(3)
C12A C13A C16A 121.0(4)
C14A C13A C16A 120.6(4)
C13A C14A H14A 119.2
C13A C14A C15A 121.7(3)
C15A C14A H14A 119.2
C10A C15A C14A 118.8(3)
C10A C15A H15A 120.6
C14A C15A H15A 120.6
C13A C16A H16J 109.5
C13A C16A H16K 109.5
C13A C16A H16L 109.5
H16J C16A H16K 109.5
H16J C16A H16L 109.5
H16K C16A H16L 109.5
C5A N1A C8A 109.4(2)
C5A N1A H1AB 123(3)
C8A N1A H1AB 127(3)
C10A S1A C9A 102.38(12)
O1A S1A C9A 109.70(14)
O1A S1A C10A 109.25(14)
O1A S1A O2A 118.25(18)
O2A S1A C9A 108.23(14)
O2A S1A C10A 107.84(13)
C2C C1C H1CA 120.5
C2C C1C C6C 119.0(3)
C6C C1C H1CA 120.5
C1C C2C H2C 119.4
C1C C2C C3C 121.1(3)
C3C C2C H2C 119.4
C2C C3C H3C 119.1
C4C C3C C2C 121.8(3)
C4C C3C H3C 119.1
C3C C4C H4C 121.2
C3C C4C C5C 117.6(3)
C5C C4C H4C 121.2
C4C C5C C6C 121.6(3)
N1C C5C C4C 130.7(3)
N1C C5C C6C 107.7(2)
C1C C6C C5C 119.0(3)
C1C C6C C7C 134.4(2)
C5C C6C C7C 106.6(2)
C6C C7C C9C 128.2(2)
C8C C7C C6C 106.7(2)
C8C C7C C9C 125.0(2)
C7C C8C H8C 125.0
N1C C8C C7C 109.9(2)
N1C C8C H8C 125.0
C7C C9C H9CA 108.5
C7C C9C H9CB 108.5
C7C C9C S1C 115.01(16)
H9CA C9C H9CB 107.5
S1C C9C H9CA 108.5
S1C C9C H9CB 108.5
C11C C10C C15C 120.8(3)
C11C C10C S1C 119.5(2)
C15C C10C S1C 119.5(2)
C10C C11C H11C 120.4
C10C C11C C12C 119.1(3)
C12C C11C H11C 120.4
C11C C12C H12C 119.3
C13C C12C C11C 121.4(3)
C13C C12C H12C 119.3
C12C C13C C16C 120.6(3)
C14C C13C C12C 118.3(3)
C14C C13C C16C 121.0(3)
C13C C14C H14C 119.3
C13C C14C C15C 121.4(3)
C15C C14C H14C 119.3
C10C C15C C14C 118.9(3)
C10C C15C H15C 120.5
C14C C15C H15C 120.5
C13C C16C H16G 109.5
C13C C16C H16H 109.5
C13C C16C H16I 109.5
H16G C16C H16H 109.5
H16G C16C H16I 109.5
H16H C16C H16I 109.5
C5C N1C H1C 125(2)
C8C N1C C5C 109.0(2)
C8C N1C H1C 126(2)
C10C S1C C9C 101.34(11)
O1C S1C C9C 108.95(15)
O1C S1C C10C 108.96(13)
O1C S1C O2C 118.94(17)
O2C S1C C9C 108.15(14)
O2C S1C C10C 109.06(14)

loop_
_geom_bond_atom_site_label_1
_geom_bond_atom_site_label_2
_geom_bond_distance
C1 H1 0.9300
C1 C2 1.373(4)
C1 C6 1.395(3)
C2 H2 0.9300
C2 C3 1.398(4)
C3 H3 0.9300
C3 C4 1.375(4)
C4 H4 0.9300
C4 C5 1.383(4)
C5 C6 1.412(3)
C5 N1 1.363(3)
C6 C7 1.430(3)
C7 C8 1.357(3)
C7 C9 1.483(3)
C8 H8 0.9300
C8 N1 1.362(3)
C9 H9A 0.9700
C9 H9B 0.9700
C9 S1 1.793(2)
C10 C11 1.369(3)
C10 C15 1.377(3)
C10 S1 1.759(2)
C11 H11 0.9300
C11 C12 1.381(4)
C12 H12 0.9300
C12 C13 1.377(4)
C13 C14 1.364(4)
C13 C16 1.513(3)
C14 H14 0.9300
C14 C15 1.382(3)
C15 H15 0.9300
C16 H16A 0.9600
C16 H16B 0.9600
C16 H16C 0.9600
N1 H1A 0.80(3)
O1 S1 1.4416(18)
O2 S1 1.4386(18)
C1B H1BA 0.9300
C1B C2B 1.377(4)
C1B C6B 1.400(4)
C2B H2B 0.9300
C2B C3B 1.394(4)
C3B H3B 0.9300
C3B C4B 1.377(5)
C4B H4B 0.9300
C4B C5B 1.387(4)
C5B C6B 1.413(3)
C5B N1B 1.379(4)
C6B C7B 1.431(4)
C7B C8B 1.360(4)
C7B C9B 1.488(3)
C8B H8B 0.9300
C8B N1B 1.357(4)
C9B H9BA 0.9700
C9B H9BB 0.9700
C9B S1B 1.787(3)
C10B C11B 1.372(4)
C10B C15B 1.374(4)
C10B S1B 1.761(2)
C11B H11B 0.9300
C11B C12B 1.389(4)
C12B H12B 0.9300
C12B C13B 1.374(4)
C13B C14B 1.363(5)
C13B C16B 1.512(4)
C14B H14B 0.9300
C14B C15B 1.379(4)
C15B H15B 0.9300
C16B H16D 0.9600
C16B H16E 0.9600
C16B H16F 0.9600
N1B H1B 0.86(3)
O1B S1B 1.4407(19)
O2B S1B 1.433(2)
C1A H1AA 0.9300
C1A C2A 1.371(5)
C1A C6A 1.393(4)
C2A H2A 0.9300
C2A C3A 1.376(5)
C3A H3A 0.9300
C3A C4A 1.359(6)
C4A H4A 0.9300
C4A C5A 1.394(5)
C5A C6A 1.409(3)
C5A N1A 1.360(4)
C6A C7A 1.431(4)
C7A C8A 1.360(3)
C7A C9A 1.480(3)
C8A H8A 0.9300
C8A N1A 1.363(4)
C9A H9AA 0.9700
C9A H9AB 0.9700
C9A S1A 1.782(2)
C10A C11A 1.379(4)
C10A C15A 1.370(4)
C10A S1A 1.765(3)
C11A H11A 0.9300
C11A C12A 1.370(4)
C12A H12A 0.9300
C12A C13A 1.368(5)
C13A C14A 1.376(5)
C13A C16A 1.516(4)
C14A H14A 0.9300
C14A C15A 1.381(4)
C15A H15A 0.9300
C16A H16J 0.9600
C16A H16K 0.9600
C16A H16L 0.9600
N1A H1AB 0.82(4)
O1A S1A 1.425(2)
O2A S1A 1.438(2)
C1C H1CA 0.9300
C1C C2C 1.375(4)
C1C C6C 1.398(3)
C2C H2C 0.9300
C2C C3C 1.386(5)
C3C H3C 0.9300
C3C C4C 1.365(5)
C4C H4C 0.9300
C4C C5C 1.399(4)
C5C C6C 1.407(3)
C5C N1C 1.372(4)
C6C C7C 1.433(4)
C7C C8C 1.366(3)
C7C C9C 1.486(3)
C8C H8C 0.9300
C8C N1C 1.364(4)
C9C H9CA 0.9700
C9C H9CB 0.9700
C9C S1C 1.784(2)
C10C C11C 1.368(4)
C10C C15C 1.375(4)
C10C S1C 1.773(3)
C11C H11C 0.9300
C11C C12C 1.380(4)
C12C H12C 0.9300
C12C C13C 1.373(4)
C13C C14C 1.373(4)
C13C C16C 1.512(4)
C14C H14C 0.9300
C14C C15C 1.380(4)
C15C H15C 0.9300
C16C H16G 0.9600
C16C H16H 0.9600
C16C H16I 0.9600
N1C H1C 0.85(3)
O1C S1C 1.431(2)
O2C S1C 1.436(2)

loop_
_geom_hbond_atom_site_label_D
_geom_hbond_atom_site_label_H
_geom_hbond_atom_site_label_A
_geom_hbond_distance_DH
_geom_hbond_distance_HA
_geom_hbond_distance_DA
_geom_hbond_angle_DHA
_geom_hbond_site_symmetry_A
N1 H1A O2B 0.80(3) 2.20(3) 2.954(3) 156(3) 1_445
N1B H1B O2 0.86(3) 2.10(3) 2.929(3) 162(3) 1_665
N1A H1AB O1 0.82(4) 2.13(4) 2.936(3) 167(3) 1_655
N1C H1C O1B 0.85(3) 2.12(3) 2.961(3) 171(3) 1_446

loop_
_geom_torsion_atom_site_label_1
_geom_torsion_atom_site_label_2
_geom_torsion_atom_site_label_3
_geom_torsion_atom_site_label_4
_geom_torsion
C1 C2 C3 C4 -0.9(6)
C1 C6 C7 C8 -178.3(3)
C1 C6 C7 C9 0.9(4)
C2 C1 C6 C5 0.5(4)
C2 C1 C6 C7 179.3(3)
C2 C3 C4 C5 0.0(5)
C3 C4 C5 C6 1.2(4)
C3 C4 C5 N1 -178.4(3)
C4 C5 C6 C1 -1.5(4)
C4 C5 C6 C7 179.4(2)
C4 C5 N1 C8 -179.5(3)
C5 C6 C7 C8 0.6(3)
C5 C6 C7 C9 179.8(2)
C6 C1 C2 C3 0.7(5)
C6 C5 N1 C8 0.9(3)
C6 C7 C8 N1 -0.1(3)
C6 C7 C9 S1 88.7(3)
C7 C8 N1 C5 -0.5(3)
C7 C9 S1 C10 178.12(17)
C7 C9 S1 O1 -65.9(2)
C7 C9 S1 O2 62.1(2)
C8 C7 C9 S1 -92.2(3)
C9 C7 C8 N1 -179.3(2)
C10 C11 C12 C13 0.2(5)
C11 C10 C15 C14 -2.7(4)
C11 C10 S1 C9 -88.3(2)
C11 C10 S1 O1 156.1(2)
C11 C10 S1 O2 27.8(3)
C11 C12 C13 C14 -3.1(5)
C11 C12 C13 C16 177.5(3)
C12 C13 C14 C15 3.3(4)
C13 C14 C15 C10 -0.4(5)
C15 C10 C11 C12 2.8(5)
C15 C10 S1 C9 89.5(2)
C15 C10 S1 O1 -26.1(2)
C15 C10 S1 O2 -154.4(2)
C16 C13 C14 C15 -177.4(3)
N1 C5 C6 C1 178.2(2)
N1 C5 C6 C7 -0.9(3)
S1 C10 C11 C12 -179.4(2)
S1 C10 C15 C14 179.5(2)
C1B C2B C3B C4B 1.3(5)
C1B C6B C7B C8B 179.0(3)
C1B C6B C7B C9B -0.6(5)
C2B C1B C6B C5B 0.5(4)
C2B C1B C6B C7B -178.6(3)
C2B C3B C4B C5B 0.0(5)
C3B C4B C5B C6B -1.1(4)
C3B C4B C5B N1B 178.9(3)
C4B C5B C6B C1B 0.8(4)
C4B C5B C6B C7B -179.8(2)
C4B C5B N1B C8B 179.9(3)
C5B C6B C7B C8B -0.2(3)
C5B C6B C7B C9B -179.8(2)
C6B C1B C2B C3B -1.5(5)
C6B C5B N1B C8B -0.2(3)
C6B C7B C8B N1B 0.1(3)
C6B C7B C9B S1B -87.7(3)
C7B C8B N1B C5B 0.1(3)
C7B C9B S1B C10B 178.11(19)
C7B C9B S1B O1B 62.3(2)
C7B C9B S1B O2B -65.4(2)
C8B C7B C9B S1B 92.8(3)
C9B C7B C8B N1B 179.7(2)
C10B C11B C12B C13B -0.5(5)
C11B C10B C15B C14B -0.9(5)
C11B C10B S1B C9B -89.9(3)
C11B C10B S1B O1B 25.8(3)
C11B C10B S1B O2B 154.0(2)
C11B C12B C13B C14B -0.7(5)
C11B C12B C13B C16B 179.4(3)
C12B C13B C14B C15B 1.1(5)
C13B C14B C15B C10B -0.4(6)
C15B C10B C11B C12B 1.3(5)
C15B C10B S1B C9B 87.6(3)
C15B C10B S1B O1B -156.8(3)
C15B C10B S1B O2B -28.6(3)
C16B C13B C14B C15B -179.0(3)
N1B C5B C6B C1B -179.1(2)
N1B C5B C6B C7B 0.2(3)
S1B C10B C11B C12B 178.7(2)
S1B C10B C15B C14B -178.3(3)
C1A C2A C3A C4A 0.4(8)
C1A C6A C7A C8A 177.5(3)
C1A C6A C7A C9A 2.7(5)
C2A C1A C6A C5A 0.9(5)
C2A C1A C6A C7A -176.8(4)
C2A C3A C4A C5A 0.6(7)
C3A C4A C5A C6A -0.8(6)
C3A C4A C5A N1A 177.7(4)
C4A C5A C6A C1A 0.1(4)
C4A C5A C6A C7A 178.3(3)
C4A C5A N1A C8A -177.5(3)
C5A C6A C7A C8A -0.4(3)
C5A C6A C7A C9A -175.2(2)
C6A C1A C2A C3A -1.2(7)
C6A C5A N1A C8A 1.2(3)
C6A C7A C8A N1A 1.1(3)
C6A C7A C9A S1A -77.6(3)
C7A C8A N1A C5A -1.5(3)
C7A C9A S1A C10A 176.6(2)
C7A C9A S1A O1A -67.5(2)
C7A C9A S1A O2A 62.8(2)
C8A C7A C9A S1A 108.6(3)
C9A C7A C8A N1A 176.0(2)
C10A C11A C12A C13A 0.2(5)
C11A C10A C15A C14A -0.9(4)
C11A C10A S1A C9A -78.8(2)
C11A C10A S1A O1A 164.9(2)
C11A C10A S1A O2A 35.2(2)
C11A C12A C13A C14A -0.4(5)
C11A C12A C13A C16A 179.2(3)
C12A C13A C14A C15A 0.0(5)
C13A C14A C15A C10A 0.6(5)
C15A C10A C11A C12A 0.5(4)
C15A C10A S1A C9A 101.4(2)
C15A C10A S1A O1A -14.9(3)
C15A C10A S1A O2A -144.6(2)
C16A C13A C14A C15A -179.6(3)
N1A C5A C6A C1A -178.8(3)
N1A C5A C6A C7A -0.5(3)
S1A C10A C11A C12A -179.3(2)
S1A C10A C15A C14A 178.9(2)
C1C C2C C3C C4C -0.5(6)
C1C C6C C7C C8C -178.7(3)
C1C C6C C7C C9C -2.6(4)
C2C C1C C6C C5C 0.1(4)
C2C C1C C6C C7C 179.3(3)
C2C C3C C4C C5C -0.1(5)
C3C C4C C5C C6C 0.6(4)
C3C C4C C5C N1C -179.4(3)
C4C C5C C6C C1C -0.6(4)
C4C C5C C6C C7C 179.9(2)
C4C C5C N1C C8C 179.5(3)
C5C C6C C7C C8C 0.6(3)
C5C C6C C7C C9C 176.7(2)
C6C C1C C2C C3C 0.5(5)
C6C C5C N1C C8C -0.5(3)
C6C C7C C8C N1C -1.0(3)
C6C C7C C9C S1C 82.6(3)
C7C C8C N1C C5C 0.9(3)
C7C C9C S1C C10C 173.3(2)
C7C C9C S1C O1C -71.9(2)
C7C C9C S1C O2C 58.7(2)
C8C C7C C9C S1C -101.9(2)
C9C C7C C8C N1C -177.2(2)
C10C C11C C12C C13C 1.5(6)
C11C C10C C15C C14C -1.1(4)
C11C C10C S1C C9C -82.6(3)
C11C C10C S1C O1C 162.6(3)
C11C C10C S1C O2C 31.3(3)
C11C C12C C13C C14C -1.9(5)
C11C C12C C13C C16C -179.5(3)
C12C C13C C14C C15C 0.9(5)
C13C C14C C15C C10C 0.6(4)
C15C C10C C11C C12C 0.1(5)
C15C C10C S1C C9C 92.7(2)
C15C C10C S1C O1C -22.1(3)
C15C C10C S1C O2C -153.4(2)
C16C C13C C14C C15C 178.4(3)
N1C C5C C6C C1C 179.4(2)
N1C C5C C6C C7C -0.1(3)
S1C C10C C11C C12C 175.3(3)
S1C C10C C15C C14C -176.3(2)
